data_4131054
loop_
_publ_author_name
'Lewis, James E. M.'
'Winn, Joby'
'Cera, Luca'
'Goldup, Stephen M.'

_publ_section_title
;
 Iterative Synthesis of Oligo[n]rotaxanes in Excellent Yield.
;
_journal_issue 50
_journal_name_full 'Journal of the American Chemical Society'
_journal_page_first 16329
_journal_page_last 16336
_journal_paper_doi 10.1021/jacs.6b08958
_journal_volume 138
_journal_year 2016
_chemical_formula_sum 'C58 H65 N5 O4'
_chemical_formula_weight 896.15
_space_group_crystal_system monoclinic
_space_group_IT_number 14
_space_group_name_Hall '-P 2yn'
_space_group_name_H-M_alt 'P 1 21/n 1'
_atom_sites_solution_hydrogens geom
_audit_creation_method SHELXL-2014/7
_cell_angle_alpha 90
_cell_angle_beta 110.666(5)
_cell_angle_gamma 90
_cell_formula_units_Z 4
_cell_length_a 20.878(3)
_cell_length_b 11.7961(13)
_cell_length_c 21.677(3)
_cell_measurement_reflns_used 4358
_cell_measurement_temperature 100(2)
_cell_measurement_theta_max 68.9
_cell_measurement_theta_min 2.5
_cell_volume 4995.1(12)
_computing_structure_refinement 'SHELXL-2014/7 (Sheldrick, 2014)'
_diffrn_ambient_temperature 100(2)
_diffrn_measured_fraction_theta_full 0.993
_diffrn_measured_fraction_theta_max 0.982
_diffrn_measurement_device_type 'Rigaku Saturn944+ (2x2 bin mode)'
_diffrn_radiation_type CuK\a
_diffrn_radiation_wavelength 1.54178
_diffrn_reflns_av_R_equivalents 0.0986
_diffrn_reflns_av_unetI/netI 0.0797
_diffrn_reflns_Laue_measured_fraction_full 0.993
_diffrn_reflns_Laue_measured_fraction_max 0.982
_diffrn_reflns_limit_h_max 23
_diffrn_reflns_limit_h_min -25
_diffrn_reflns_limit_k_max 13
_diffrn_reflns_limit_k_min -14
_diffrn_reflns_limit_l_max 26
_diffrn_reflns_limit_l_min -23
_diffrn_reflns_number 34835
_diffrn_reflns_point_group_measured_fraction_full 0.993
_diffrn_reflns_point_group_measured_fraction_max 0.982
_diffrn_reflns_theta_full 67.679
_diffrn_reflns_theta_max 68.905
_diffrn_reflns_theta_min 2.527
_exptl_absorpt_coefficient_mu 0.588
_exptl_absorpt_correction_T_max 1.000
_exptl_absorpt_correction_T_min 0.680
_exptl_absorpt_correction_type numerical
_exptl_crystal_colour colourless
_exptl_crystal_density_diffrn 1.192
_exptl_crystal_description block
_exptl_crystal_F_000 1920
_exptl_crystal_size_max 0.200
_exptl_crystal_size_mid 0.146
_exptl_crystal_size_min 0.078
_refine_diff_density_max 0.285
_refine_diff_density_min -0.215
_refine_diff_density_rms 0.043
_refine_ls_extinction_method none
_refine_ls_goodness_of_fit_ref 0.981
_refine_ls_hydrogen_treatment constr
_refine_ls_matrix_type full
_refine_ls_number_parameters 643
_refine_ls_number_reflns 9102
_refine_ls_number_restraints 0
_refine_ls_restrained_S_all 0.981
_refine_ls_R_factor_all 0.1121
_refine_ls_R_factor_gt 0.0542
_refine_ls_shift/su_max 0.001
_refine_ls_shift/su_mean 0.000
_refine_ls_structure_factor_coef Fsqd
_refine_ls_weighting_details 'w=1/[\s^2^(Fo^2^)+(0.0705P)^2^] where P=(Fo^2^+2Fc^2^)/3'
_refine_ls_weighting_scheme calc
_refine_ls_wR_factor_gt 0.1239
_refine_ls_wR_factor_ref 0.1484
_reflns_Friedel_coverage 0.000
_reflns_number_gt 5218
_reflns_number_total 9102
_reflns_threshold_expression 'I > 2\s(I)'
_cod_data_source_file ja6b08958_si_002.cif
_cod_data_source_block shelx
_cod_depositor_comments
;
The following automatic conversions were performed:

data item '_exptl_absorpt_correction_type' value 'Numerical' was
changed to 'numerical' in accordance with the
/home/saulius/struct/COD-crude-data/automatic-downloads/DataCite-retrospective/ACS/depositions/lib/dictionaries/cif_core.dic
dictionary named 'cif_core.dic' version 2.4.2 last updated on
2011-04-26.

Automatic conversion script
Id: cif_fix_values 6909 2019-04-08 15:41:33Z antanas 
;
_cod_original_cell_volume 4995.1(11)
_cod_original_sg_symbol_H-M 'P 21/n'
_cod_database_code 4131054
_shelx_shelxl_version_number 2014/7
_shelx_space_group_comment
;
The symmetry employed for this shelxl refinement is uniquely defined
by the following loop, which should always be used as a source of
symmetry information in preference to the above space-group names.
They are only intended as comments.
;
_shelx_estimated_absorpt_t_min 0.892
_shelx_estimated_absorpt_t_max 0.956

loop_
_space_group_symop_operation_xyz
'x, y, z'
'-x+1/2, y+1/2, -z+1/2'
'-x, -y, -z'
'x-1/2, -y-1/2, z-1/2'

loop_
_atom_site_label
_atom_site_type_symbol
_atom_site_fract_x
_atom_site_fract_y
_atom_site_fract_z
_atom_site_U_iso_or_equiv
_atom_site_adp_type
_atom_site_occupancy
_atom_site_site_symmetry_order
_atom_site_calc_flag
_atom_site_refinement_flags_posn
_atom_site_refinement_flags_adp
_atom_site_refinement_flags_occupancy
_atom_site_disorder_assembly
_atom_site_disorder_group
C1 C 0.13555(11) 0.45759(19) -0.33369(11) 0.0328(5) Uani 1 1 d . . . . .
C2 C 0.13378(14) 0.4642(2) -0.39818(13) 0.0443(6) Uani 1 1 d . . . . .
H2 H 0.1605 0.4157 -0.4128 0.053 Uiso 1 1 calc R U . . .
C3 C 0.09221(15) 0.5432(2) -0.44039(13) 0.0496(7) Uani 1 1 d . . . . .
H3 H 0.0904 0.5482 -0.4838 0.059 Uiso 1 1 calc R U . . .
C4 C 0.05360(14) 0.6141(2) -0.41757(12) 0.0446(6) Uani 1 1 d . . . . .
H4 H 0.0252 0.6681 -0.4452 0.053 Uiso 1 1 calc R U . . .
C5 C 0.05762(12) 0.6041(2) -0.35293(12) 0.0364(6) Uani 1 1 d . . . . .
C6 C 0.01634(14) 0.6763(2) -0.32398(14) 0.0449(7) Uani 1 1 d . . . . .
H6A H -0.0284 0.6424 -0.3329 0.054 Uiso 1 1 calc R U . . .
H6B H 0.0391 0.6811 -0.2766 0.054 Uiso 1 1 calc R U . . .
C7 C -0.03727(16) 0.8548(2) -0.33192(14) 0.0549(8) Uani 1 1 d . . . . .
H7A H -0.0816 0.8177 -0.3457 0.066 Uiso 1 1 calc R U . . .
H7B H -0.0432 0.9273 -0.3544 0.066 Uiso 1 1 calc R U . . .
C8 C -0.01338(14) 0.8754(2) -0.25859(14) 0.0460(7) Uani 1 1 d . . . . .
C9 C -0.05626(14) 0.8571(2) -0.22373(13) 0.0446(6) Uani 1 1 d . . . . .
H9 H -0.1005 0.8313 -0.2461 0.054 Uiso 1 1 calc R U . . .
C10 C -0.03573(14) 0.8756(2) -0.15661(14) 0.0460(7) Uani 1 1 d . . . . .
H10 H -0.0660 0.8635 -0.1344 0.055 Uiso 1 1 calc R U . . .
C11 C 0.03028(14) 0.9122(2) -0.12275(13) 0.0443(6) Uani 1 1 d . . . . .
C12 C 0.07426(15) 0.9323(2) -0.15660(15) 0.0520(7) Uani 1 1 d . . . . .
H12 H 0.1185 0.9583 -0.1342 0.062 Uiso 1 1 calc R U . . .
C13 C 0.05251(16) 0.9139(2) -0.22335(16) 0.0563(8) Uani 1 1 d . . . . .
H13 H 0.0825 0.9274 -0.2456 0.068 Uiso 1 1 calc R U . . .
C14 C 0.02911(14) 0.8624(2) -0.01558(13) 0.0485(7) Uani 1 1 d . . . . .
H14A H 0.0154 0.7883 -0.0353 0.058 Uiso 1 1 calc R U . . .
H14B H -0.0107 0.8997 -0.0117 0.058 Uiso 1 1 calc R U . . .
C15 C 0.08438(14) 0.8506(3) 0.05137(14) 0.0595(8) Uani 1 1 d . . . . .
H15A H 0.0904 0.9230 0.0740 0.071 Uiso 1 1 calc R U . . .
H15B H 0.1272 0.8318 0.0456 0.071 Uiso 1 1 calc R U . . .
C16 C 0.06879(15) 0.7603(3) 0.09439(14) 0.0698(10) Uani 1 1 d . . . . .
H16A H 0.1009 0.7685 0.1391 0.084 Uiso 1 1 calc R U . . .
H16B H 0.0232 0.7735 0.0952 0.084 Uiso 1 1 calc R U . . .
C17 C 0.07262(14) 0.6411(3) 0.07190(15) 0.0637(9) Uani 1 1 d . . . . .
H17A H 0.0582 0.5886 0.0988 0.076 Uiso 1 1 calc R U . . .
H17B H 0.0424 0.6324 0.0264 0.076 Uiso 1 1 calc R U . . .
C18 C 0.15407(14) 0.5138(3) 0.05446(13) 0.0564(8) Uani 1 1 d . . . . .
C19 C 0.10806(15) 0.4257(3) 0.03637(14) 0.0616(9) Uani 1 1 d . . . . .
H19 H 0.0651 0.4334 0.0398 0.074 Uiso 1 1 calc R U . . .
C20 C 0.12544(14) 0.3260(3) 0.01310(14) 0.0609(9) Uani 1 1 d . . . . .
H20 H 0.0933 0.2679 0.0006 0.073 Uiso 1 1 calc R U . . .
C21 C 0.18913(14) 0.3089(3) 0.00764(13) 0.0566(8) Uani 1 1 d . . . . .
C22 C 0.23535(14) 0.3989(3) 0.02773(13) 0.0577(8) Uani 1 1 d . . . . .
H22 H 0.2787 0.3907 0.0253 0.069 Uiso 1 1 calc R U . . .
C23 C 0.21917(14) 0.4989(3) 0.05083(13) 0.0571(8) Uani 1 1 d . . . . .
H23 H 0.2514 0.5568 0.0641 0.069 Uiso 1 1 calc R U . . .
C24 C 0.20686(15) 0.2012(3) -0.01957(14) 0.0616(9) Uani 1 1 d . . . . .
H24A H 0.2431 0.1628 0.0151 0.074 Uiso 1 1 calc R U . . .
H24B H 0.1671 0.1519 -0.0331 0.074 Uiso 1 1 calc R U . . .
C25 C 0.17534(13) 0.2635(2) -0.12991(13) 0.0467(7) Uani 1 1 d . . . . .
H25A H 0.1599 0.3352 -0.1182 0.056 Uiso 1 1 calc R U . . .
H25B H 0.1368 0.2117 -0.1432 0.056 Uiso 1 1 calc R U . . .
C26 C 0.20035(12) 0.2811(2) -0.18621(12) 0.0399(6) Uani 1 1 d . . . . .
C27 C 0.25732(13) 0.2265(2) -0.19169(14) 0.0481(7) Uani 1 1 d . . . . .
H27 H 0.2831 0.1766 -0.1592 0.058 Uiso 1 1 calc R U . . .
C28 C 0.27467(13) 0.2480(2) -0.24615(14) 0.0513(7) Uani 1 1 d . . . . .
H28 H 0.3125 0.2126 -0.2509 0.062 Uiso 1 1 calc R U . . .
C29 C 0.23551(12) 0.3226(2) -0.29372(13) 0.0434(6) Uani 1 1 d . . . . .
H29 H 0.2465 0.3377 -0.3309 0.052 Uiso 1 1 calc R U . . .
C30 C 0.17952(11) 0.3747(2) -0.28514(11) 0.0341(6) Uani 1 1 d . . . . .
C31 C 0.55824(13) 0.4079(2) 0.06292(15) 0.0521(7) Uani 1 1 d . . . . .
H31A H 0.5273 0.4546 0.0755 0.078 Uiso 1 1 calc R U . . .
H31B H 0.5602 0.3338 0.0818 0.078 Uiso 1 1 calc R U . . .
H31C H 0.5424 0.4018 0.0157 0.078 Uiso 1 1 calc R U . . .
C32 C 0.62612(14) 0.5764(2) 0.05591(15) 0.0519(7) Uani 1 1 d . . . . .
H32A H 0.6704 0.6116 0.0724 0.078 Uiso 1 1 calc R U . . .
H32B H 0.5935 0.6232 0.0661 0.078 Uiso 1 1 calc R U . . .
H32C H 0.6123 0.5675 0.0090 0.078 Uiso 1 1 calc R U . . .
C33 C 0.65169(14) 0.4750(3) 0.16243(13) 0.0530(7) Uani 1 1 d . . . . .
H33A H 0.6970 0.5065 0.1792 0.080 Uiso 1 1 calc R U . . .
H33B H 0.6516 0.4024 0.1824 0.080 Uiso 1 1 calc R U . . .
H33C H 0.6205 0.5248 0.1726 0.080 Uiso 1 1 calc R U . . .
C34 C 0.62955(12) 0.4612(2) 0.08786(12) 0.0390(6) Uani 1 1 d . . . . .
C35 C 0.68156(12) 0.3872(2) 0.07068(11) 0.0351(6) Uani 1 1 d . . . . .
C36 C 0.75140(12) 0.4111(2) 0.09780(11) 0.0351(5) Uani 1 1 d . . . . .
H36 H 0.7661 0.4717 0.1269 0.042 Uiso 1 1 calc R U . . .
C37 C 0.79976(12) 0.3468(2) 0.08255(11) 0.0336(5) Uani 1 1 d . . . . .
C38 C 0.77835(13) 0.2558(2) 0.03939(12) 0.0384(6) Uani 1 1 d . . . . .
H38 H 0.8103 0.2112 0.0297 0.046 Uiso 1 1 calc R U . . .
C39 C 0.70889(13) 0.2320(2) 0.01084(12) 0.0399(6) Uani 1 1 d . . . . .
C40 C 0.66151(13) 0.2981(2) 0.02653(12) 0.0389(6) Uani 1 1 d . . . . .
H40 H 0.6151 0.2820 0.0068 0.047 Uiso 1 1 calc R U . . .
C41 C 0.68461(14) 0.1385(3) -0.03490(13) 0.0480(7) Uani 1 1 d . . . . .
C42 C 0.66145(18) 0.0642(3) -0.07091(17) 0.0662(9) Uani 1 1 d . . . . .
H42 H 0.6429 0.0046 -0.0998 0.079 Uiso 1 1 calc R U . . .
C43 C 0.87214(12) 0.3785(2) 0.10948(11) 0.0331(5) Uani 1 1 d . . . . .
C44 C 0.90699(11) 0.4454(2) 0.16238(11) 0.0335(5) Uani 1 1 d . . . . .
H44 H 0.8895 0.4816 0.1912 0.040 Uiso 1 1 calc R U . . .
C45 C 1.02991(11) 0.5042(2) 0.20879(11) 0.0322(5) Uani 1 1 d . . . . .
C46 C 1.01898(11) 0.5992(2) 0.24175(11) 0.0324(5) Uani 1 1 d . . . . .
H46 H 0.9746 0.6235 0.2348 0.039 Uiso 1 1 calc R U . . .
C47 C 1.07415(11) 0.6576(2) 0.28477(11) 0.0357(6) Uani 1 1 d . . . . .
C48 C 1.13962(12) 0.6171(2) 0.29423(12) 0.0410(6) Uani 1 1 d . . . . .
H48 H 1.1770 0.6558 0.3232 0.049 Uiso 1 1 calc R U . . .
C49 C 1.15170(12) 0.5219(2) 0.26235(13) 0.0441(7) Uani 1 1 d . . . . .
C50 C 1.09545(12) 0.4645(2) 0.21879(12) 0.0411(6) Uani 1 1 d . . . . .
H50 H 1.1018 0.4004 0.1967 0.049 Uiso 1 1 calc R U . . .
C51 C 1.06419(12) 0.7607(2) 0.32285(13) 0.0420(6) Uani 1 1 d . . . . .
C52 C 0.99190(13) 0.8078(2) 0.29429(14) 0.0491(7) Uani 1 1 d . . . . .
H52A H 0.9816 0.8265 0.2487 0.074 Uiso 1 1 calc R U . . .
H52B H 0.9885 0.8747 0.3181 0.074 Uiso 1 1 calc R U . . .
H52C H 0.9600 0.7520 0.2980 0.074 Uiso 1 1 calc R U . . .
C53 C 1.11314(14) 0.8563(3) 0.32048(18) 0.0660(9) Uani 1 1 d . . . . .
H53A H 1.1595 0.8298 0.3387 0.099 Uiso 1 1 calc R U . . .
H53B H 1.1072 0.9198 0.3457 0.099 Uiso 1 1 calc R U . . .
H53C H 1.1033 0.8792 0.2756 0.099 Uiso 1 1 calc R U . . .
C54 C 1.07801(16) 0.7257(3) 0.39420(14) 0.0594(8) Uani 1 1 d . . . . .
H54A H 1.0470 0.6662 0.3952 0.089 Uiso 1 1 calc R U . . .
H54B H 1.0714 0.7898 0.4186 0.089 Uiso 1 1 calc R U . . .
H54C H 1.1243 0.6991 0.4136 0.089 Uiso 1 1 calc R U . . .
C55 C 1.22440(13) 0.4799(3) 0.27385(16) 0.0565(8) Uani 1 1 d . . . . .
C56 C 1.2314(2) 0.3586(4) 0.2970(3) 0.0511(12) Uani 0.6 1 d . . P A 1
H56A H 1.2017 0.3114 0.2627 0.077 Uiso 0.6 1 calc R U P A 1
H56B H 1.2190 0.3528 0.3355 0.077 Uiso 0.6 1 calc R U P A 1
H56C H 1.2779 0.3344 0.3075 0.077 Uiso 0.6 1 calc R U P A 1
C57 C 1.27941(19) 0.5494(4) 0.3363(2) 0.0405(10) Uani 0.6 1 d . . P A 1
H57A H 1.3246 0.5200 0.3450 0.061 Uiso 0.6 1 calc R U P A 1
H57B H 1.2671 0.5402 0.3747 0.061 Uiso 0.6 1 calc R U P A 1
H57C H 1.2784 0.6285 0.3255 0.061 Uiso 0.6 1 calc R U P A 1
C58 C 1.2417(3) 0.5028(7) 0.2177(3) 0.0593(18) Uani 0.6 1 d . . P A 1
H58A H 1.2888 0.4833 0.2268 0.089 Uiso 0.6 1 calc R U P A 1
H58B H 1.2350 0.5819 0.2070 0.089 Uiso 0.6 1 calc R U P A 1
H58C H 1.2131 0.4586 0.1812 0.089 Uiso 0.6 1 calc R U P A 1
C59 C 1.2211(4) 0.3608(6) 0.2231(4) 0.059(2) Uani 0.4 1 d . . P A 2
H59A H 1.2663 0.3304 0.2333 0.089 Uiso 0.4 1 calc R U P A 2
H59B H 1.2032 0.3833 0.1777 0.089 Uiso 0.4 1 calc R U P A 2
H59C H 1.1919 0.3040 0.2309 0.089 Uiso 0.4 1 calc R U P A 2
C60 C 1.2584(6) 0.4375(14) 0.3346(5) 0.112(5) Uani 0.4 1 d . . P A 2
H60A H 1.2630 0.4953 0.3671 0.169 Uiso 0.4 1 calc R U P A 2
H60B H 1.3030 0.4126 0.3371 0.169 Uiso 0.4 1 calc R U P A 2
H60C H 1.2334 0.3745 0.3428 0.169 Uiso 0.4 1 calc R U P A 2
C61 C 1.2585(6) 0.5587(10) 0.2395(7) 0.077(4) Uani 0.4 1 d . . P A 2
H61A H 1.2659 0.6313 0.2609 0.115 Uiso 0.4 1 calc R U P A 2
H61B H 1.2295 0.5675 0.1942 0.115 Uiso 0.4 1 calc R U P A 2
H61C H 1.3016 0.5272 0.2417 0.115 Uiso 0.4 1 calc R U P A 2
N1 N 0.09787(9) 0.52765(16) -0.31126(9) 0.0321(4) Uani 1 1 d . . . . .
N2 N 0.16222(9) 0.35464(16) -0.23191(10) 0.0343(5) Uani 1 1 d . . . . .
N3 N 0.97185(9) 0.44739(16) 0.16370(9) 0.0335(5) Uani 1 1 d . . . . .
N4 N 0.97797(10) 0.38501(18) 0.11324(10) 0.0397(5) Uani 1 1 d . . . . .
N5 N 0.91746(11) 0.34339(17) 0.08075(10) 0.0399(5) Uani 1 1 d . . . . .
O1 O 0.00873(10) 0.78676(14) -0.35202(9) 0.0499(5) Uani 1 1 d . . . . .
O2 O 0.05716(10) 0.92896(15) -0.05549(9) 0.0541(5) Uani 1 1 d . . . . .
O3 O 0.14187(9) 0.6170(2) 0.07752(9) 0.0628(6) Uani 1 1 d . . . . .
O4 O 0.22853(9) 0.21863(17) -0.07440(9) 0.0565(5) Uani 1 1 d . . . . .

loop_
_atom_site_aniso_label
_atom_site_aniso_U_11
_atom_site_aniso_U_22
_atom_site_aniso_U_33
_atom_site_aniso_U_23
_atom_site_aniso_U_13
_atom_site_aniso_U_12
C1 0.0292(12) 0.0312(13) 0.0398(13) -0.0047(11) 0.0143(11) -0.0023(10)
C2 0.0521(16) 0.0428(15) 0.0454(15) -0.0064(13) 0.0264(13) -0.0004(13)
C3 0.0638(19) 0.0507(17) 0.0368(14) 0.0019(13) 0.0211(13) 0.0046(14)
C4 0.0483(16) 0.0438(16) 0.0405(14) 0.0061(12) 0.0142(12) 0.0054(13)
C5 0.0370(14) 0.0335(14) 0.0411(14) 0.0048(11) 0.0167(11) 0.0006(11)
C6 0.0477(16) 0.0379(15) 0.0568(16) 0.0147(13) 0.0280(13) 0.0121(12)
C7 0.068(2) 0.0476(17) 0.0584(18) 0.0157(14) 0.0336(16) 0.0269(14)
C8 0.0520(18) 0.0333(14) 0.0592(17) 0.0104(13) 0.0276(14) 0.0153(12)
C9 0.0456(16) 0.0376(15) 0.0554(17) 0.0033(13) 0.0238(13) 0.0069(12)
C10 0.0425(16) 0.0434(16) 0.0596(18) -0.0048(13) 0.0275(14) 0.0022(12)
C11 0.0478(16) 0.0340(15) 0.0573(17) -0.0055(13) 0.0262(14) 0.0021(12)
C12 0.0477(17) 0.0432(16) 0.071(2) 0.0040(14) 0.0287(15) -0.0010(13)
C13 0.060(2) 0.0517(18) 0.071(2) 0.0162(15) 0.0406(17) 0.0074(15)
C14 0.0416(16) 0.0543(17) 0.0564(17) -0.0160(14) 0.0258(14) -0.0045(13)
C15 0.0403(16) 0.086(2) 0.0541(17) -0.0267(16) 0.0190(14) -0.0134(15)
C16 0.0385(16) 0.133(3) 0.0402(16) -0.0114(19) 0.0167(13) -0.0092(18)
C17 0.0334(16) 0.110(3) 0.0446(16) 0.0116(18) 0.0105(13) -0.0090(16)
C18 0.0362(16) 0.086(2) 0.0404(15) 0.0129(16) 0.0058(12) -0.0089(16)
C19 0.0323(16) 0.096(3) 0.0520(17) 0.0134(18) 0.0095(13) -0.0143(17)
C20 0.0346(16) 0.087(3) 0.0515(17) 0.0166(17) 0.0036(13) -0.0157(16)
C21 0.0380(16) 0.085(2) 0.0401(15) 0.0229(15) 0.0052(12) -0.0063(15)
C22 0.0325(15) 0.092(3) 0.0445(16) 0.0249(17) 0.0083(13) -0.0057(16)
C23 0.0320(15) 0.087(2) 0.0460(16) 0.0159(17) 0.0065(12) -0.0128(15)
C24 0.0443(17) 0.079(2) 0.0531(18) 0.0283(17) 0.0071(14) -0.0007(16)
C25 0.0313(13) 0.0522(17) 0.0485(15) 0.0131(13) 0.0042(12) 0.0034(12)
C26 0.0298(13) 0.0365(14) 0.0469(15) 0.0007(12) 0.0056(11) 0.0028(11)
C27 0.0332(14) 0.0477(17) 0.0536(17) -0.0011(13) 0.0030(12) 0.0089(12)
C28 0.0350(15) 0.0561(18) 0.0586(18) -0.0121(15) 0.0113(14) 0.0142(13)
C29 0.0336(14) 0.0513(16) 0.0459(15) -0.0076(13) 0.0146(12) 0.0053(12)
C30 0.0280(13) 0.0341(13) 0.0393(13) -0.0083(11) 0.0108(11) -0.0013(10)
C31 0.0363(15) 0.0549(17) 0.0695(18) -0.0022(15) 0.0242(14) -0.0014(13)
C32 0.0357(15) 0.0466(17) 0.0730(19) 0.0019(14) 0.0188(14) 0.0048(12)
C33 0.0408(16) 0.0652(19) 0.0605(18) -0.0075(15) 0.0272(14) 0.0074(13)
C34 0.0285(13) 0.0428(15) 0.0477(15) 0.0012(12) 0.0158(11) 0.0031(11)
C35 0.0328(13) 0.0379(14) 0.0381(13) 0.0037(11) 0.0169(11) -0.0004(11)
C36 0.0339(13) 0.0360(14) 0.0365(13) 0.0024(11) 0.0139(11) 0.0003(11)
C37 0.0329(13) 0.0382(14) 0.0342(13) 0.0031(11) 0.0176(11) 0.0021(11)
C38 0.0403(14) 0.0401(15) 0.0402(14) -0.0013(12) 0.0209(12) 0.0011(11)
C39 0.0461(15) 0.0400(15) 0.0381(14) -0.0013(12) 0.0205(12) -0.0037(12)
C40 0.0337(14) 0.0435(15) 0.0401(14) 0.0003(12) 0.0136(11) -0.0041(11)
C41 0.0507(17) 0.0524(18) 0.0439(15) -0.0076(15) 0.0206(13) -0.0076(14)
C42 0.078(2) 0.061(2) 0.067(2) -0.0113(18) 0.0357(18) -0.0095(18)
C43 0.0327(13) 0.0364(13) 0.0348(13) 0.0043(11) 0.0178(11) 0.0075(11)
C44 0.0272(12) 0.0392(14) 0.0397(13) 0.0050(12) 0.0187(11) 0.0083(10)
C45 0.0236(12) 0.0404(14) 0.0344(13) 0.0102(11) 0.0124(10) 0.0038(10)
C46 0.0200(12) 0.0407(14) 0.0398(13) 0.0102(11) 0.0147(10) 0.0043(10)
C47 0.0233(12) 0.0424(15) 0.0419(14) 0.0129(11) 0.0122(11) 0.0015(10)
C48 0.0237(13) 0.0485(16) 0.0476(15) 0.0172(13) 0.0087(11) 0.0029(11)
C49 0.0250(13) 0.0546(17) 0.0553(16) 0.0238(14) 0.0173(12) 0.0098(12)
C50 0.0330(14) 0.0490(16) 0.0472(15) 0.0150(12) 0.0213(12) 0.0162(12)
C51 0.0272(13) 0.0410(15) 0.0540(16) 0.0003(12) 0.0098(12) -0.0019(11)
C52 0.0316(14) 0.0444(16) 0.0653(18) -0.0059(14) 0.0098(13) -0.0002(12)
C53 0.0356(16) 0.0519(19) 0.103(2) -0.0001(17) 0.0148(16) -0.0107(13)
C54 0.0559(18) 0.067(2) 0.0529(18) -0.0039(15) 0.0162(15) 0.0087(15)
C55 0.0258(14) 0.065(2) 0.078(2) 0.0206(16) 0.0175(14) 0.0160(13)
C56 0.027(2) 0.042(3) 0.075(4) -0.008(3) 0.008(2) 0.011(2)
C57 0.016(2) 0.046(3) 0.052(3) -0.001(2) 0.0034(18) 0.0052(18)
C58 0.025(3) 0.100(6) 0.057(4) 0.003(4) 0.020(3) 0.017(3)
C59 0.033(4) 0.058(5) 0.091(6) -0.003(4) 0.028(4) 0.011(3)
C60 0.077(7) 0.169(14) 0.080(7) 0.019(8) 0.014(6) 0.080(9)
C61 0.041(6) 0.072(8) 0.123(11) -0.023(6) 0.036(6) -0.002(5)
N1 0.0276(10) 0.0325(11) 0.0386(11) -0.0005(9) 0.0146(9) 0.0006(8)
N2 0.0250(10) 0.0334(11) 0.0432(11) 0.0011(9) 0.0105(9) 0.0026(8)
N3 0.0266(11) 0.0417(12) 0.0354(11) 0.0058(9) 0.0150(9) 0.0081(9)
N4 0.0345(12) 0.0489(13) 0.0411(12) -0.0012(10) 0.0201(10) 0.0098(10)
N5 0.0365(12) 0.0452(13) 0.0429(12) -0.0007(10) 0.0202(10) 0.0071(10)
O1 0.0631(12) 0.0403(10) 0.0583(11) 0.0171(9) 0.0362(10) 0.0154(9)
O2 0.0520(12) 0.0509(12) 0.0655(13) -0.0167(10) 0.0284(10) -0.0118(9)
O3 0.0324(11) 0.0990(18) 0.0504(11) 0.0111(12) 0.0062(9) -0.0110(10)
O4 0.0360(10) 0.0729(13) 0.0533(11) 0.0267(10) 0.0067(9) 0.0098(9)

loop_
_atom_type_symbol
_atom_type_description
_atom_type_scat_dispersion_real
_atom_type_scat_dispersion_imag
_atom_type_scat_source
C C 0.0181 0.0091 'International Tables Vol C Tables 4.2.6.8 and 6.1.1.4'
H H 0.0000 0.0000 'International Tables Vol C Tables 4.2.6.8 and 6.1.1.4'
N N 0.0311 0.0180 'International Tables Vol C Tables 4.2.6.8 and 6.1.1.4'
O O 0.0492 0.0322 'International Tables Vol C Tables 4.2.6.8 and 6.1.1.4'

loop_
_geom_angle_atom_site_label_1
_geom_angle_atom_site_label_2
_geom_angle_atom_site_label_3
_geom_angle
N1 C1 C2 121.2(2)
N1 C1 C30 116.14(19)
C2 C1 C30 122.6(2)
C3 C2 C1 119.6(2)
C4 C3 C2 119.1(2)
C3 C4 C5 118.8(2)
N1 C5 C4 122.7(2)
N1 C5 C6 114.6(2)
C4 C5 C6 122.6(2)
O1 C6 C5 109.61(19)
O1 C7 C8 113.8(2)
C9 C8 C13 117.2(3)
C9 C8 C7 121.0(3)
C13 C8 C7 121.7(2)
C8 C9 C10 122.2(3)
C9 C10 C11 119.3(2)
O2 C11 C10 124.3(2)
O2 C11 C12 115.9(2)
C10 C11 C12 119.7(3)
C13 C12 C11 119.8(3)
C12 C13 C8 121.7(3)
O2 C14 C15 107.1(2)
C14 C15 C16 113.4(2)
C17 C16 C15 114.1(2)
O3 C17 C16 109.0(3)
O3 C18 C19 125.0(3)
O3 C18 C23 116.1(3)
C19 C18 C23 118.9(3)
C18 C19 C20 120.1(3)
C19 C20 C21 122.5(3)
C20 C21 C22 116.1(3)
C20 C21 C24 122.1(3)
C22 C21 C24 121.8(3)
C23 C22 C21 122.4(3)
C22 C23 C18 119.9(3)
O4 C24 C21 113.6(2)
O4 C25 C26 110.3(2)
N2 C26 C27 122.4(2)
N2 C26 C25 113.7(2)
C27 C26 C25 123.9(2)
C28 C27 C26 118.6(2)
C27 C28 C29 119.5(2)
C28 C29 C30 119.1(2)
N2 C30 C29 122.0(2)
N2 C30 C1 115.84(19)
C29 C30 C1 122.2(2)
C32 C34 C33 109.6(2)
C32 C34 C31 108.9(2)
C33 C34 C31 108.2(2)
C32 C34 C35 108.8(2)
C33 C34 C35 110.0(2)
C31 C34 C35 111.4(2)
C40 C35 C36 117.5(2)
C40 C35 C34 122.1(2)
C36 C35 C34 120.4(2)
C37 C36 C35 121.8(2)
C38 C37 C36 119.5(2)
C38 C37 C43 120.5(2)
C36 C37 C43 119.9(2)
C37 C38 C39 119.5(2)
C38 C39 C40 119.8(2)
C38 C39 C41 121.1(2)
C40 C39 C41 119.1(2)
C35 C40 C39 121.8(2)
C42 C41 C39 175.9(3)
N5 C43 C44 107.9(2)
N5 C43 C37 121.6(2)
C44 C43 C37 130.5(2)
N3 C44 C43 105.13(19)
C50 C45 C46 121.5(2)
C50 C45 N3 120.1(2)
C46 C45 N3 118.45(19)
C47 C46 C45 119.9(2)
C46 C47 C48 118.0(2)
C46 C47 C51 121.5(2)
C48 C47 C51 120.5(2)
C49 C48 C47 123.0(2)
C48 C49 C50 118.2(2)
C48 C49 C55 121.6(2)
C50 C49 C55 120.2(3)
C45 C50 C49 119.4(2)
C52 C51 C47 112.1(2)
C52 C51 C54 108.5(2)
C47 C51 C54 108.6(2)
C52 C51 C53 107.1(2)
C47 C51 C53 110.4(2)
C54 C51 C53 110.0(2)
C58 C55 C56 116.4(4)
C60 C55 C61 121.9(8)
C60 C55 C49 115.3(5)
C58 C55 C49 109.8(3)
C56 C55 C49 109.6(3)
C61 C55 C49 109.4(5)
C58 C55 C57 107.2(4)
C56 C55 C57 103.9(3)
C49 C55 C57 109.6(3)
C60 C55 C59 101.7(7)
C61 C55 C59 96.0(5)
C49 C55 C59 109.6(3)
C5 N1 C1 118.49(19)
C26 N2 C30 118.5(2)
C44 N3 N4 110.67(19)
C44 N3 C45 128.92(19)
N4 N3 C45 120.41(18)
N5 N4 N3 106.82(17)
N4 N5 C43 109.48(19)
C6 O1 C7 111.64(18)
C11 O2 C14 117.24(19)
C18 O3 C17 117.1(2)
C25 O4 C24 112.1(2)

loop_
_geom_bond_atom_site_label_1
_geom_bond_atom_site_label_2
_geom_bond_distance
C1 N1 1.345(3)
C1 C2 1.387(3)
C1 C30 1.491(3)
C2 C3 1.377(4)
C3 C4 1.370(4)
C4 C5 1.379(3)
C5 N1 1.342(3)
C5 C6 1.498(3)
C6 O1 1.423(3)
C7 O1 1.432(3)
C7 C8 1.508(4)
C8 C9 1.377(4)
C8 C13 1.393(4)
C9 C10 1.381(4)
C10 C11 1.382(4)
C11 O2 1.379(3)
C11 C12 1.383(4)
C12 C13 1.372(4)
C14 O2 1.437(3)
C14 C15 1.508(4)
C15 C16 1.524(5)
C16 C17 1.500(5)
C17 O3 1.436(3)
C18 O3 1.374(4)
C18 C19 1.375(4)
C18 C23 1.400(4)
C19 C20 1.378(5)
C20 C21 1.390(4)
C21 C22 1.397(4)
C21 C24 1.501(5)
C22 C23 1.369(5)
C24 O4 1.428(3)
C25 O4 1.421(3)
C25 C26 1.501(4)
C26 N2 1.346(3)
C26 C27 1.394(4)
C27 C28 1.375(4)
C28 C29 1.382(4)
C29 C30 1.390(3)
C30 N2 1.346(3)
C31 C34 1.528(3)
C32 C34 1.516(4)
C33 C34 1.525(4)
C34 C35 1.537(3)
C35 C40 1.383(3)
C35 C36 1.395(3)
C36 C37 1.393(3)
C37 C38 1.389(3)
C37 C43 1.464(3)
C38 C39 1.390(3)
C39 C40 1.393(3)
C39 C41 1.449(4)
C41 C42 1.160(4)
C43 N5 1.368(3)
C43 C44 1.370(3)
C44 N3 1.345(3)
C45 C50 1.389(3)
C45 C46 1.391(3)
C45 N3 1.427(3)
C46 C47 1.383(3)
C47 C48 1.393(3)
C47 C51 1.525(4)
C48 C49 1.388(4)
C49 C50 1.395(4)
C49 C55 1.531(3)
C51 C52 1.520(3)
C51 C54 1.527(4)
C51 C53 1.535(4)
C55 C60 1.353(10)
C55 C58 1.413(7)
C55 C56 1.506(6)
C55 C61 1.516(13)
C55 C57 1.651(5)
C55 C59 1.770(8)
N3 N4 1.361(3)
N4 N5 1.306(3)
